data_4076171
loop_
_publ_author_name
'Crewdson, Patrick'
'Gambarotta, Sandro'
'Djoman, Marie-Charlotte'
'Korobkov, Ilia'
'Duchateau, Robbert'

_publ_section_title
;
 Switchable Chromium(II) Ethylene Oligomerization/Polymerization Catalyst
;
_journal_issue 22
_journal_name_full Organometallics
_journal_page_first 5214
_journal_paper_doi 10.1021/om050699n
_journal_volume 24
_journal_year 2005
_chemical_formula_sum 'C51 H55 Cl Cr Li N3 O3'
_chemical_formula_weight 852.37
_chemical_name_systematic
; 
 ? 
;
_space_group_IT_number 62
_symmetry_cell_setting orthorhombic
_symmetry_space_group_name_Hall '-P 2ac 2n'
_symmetry_space_group_name_H-M 'P n m a'
_atom_sites_solution_hydrogens geom
_atom_sites_solution_primary direct
_atom_sites_solution_secondary difmap
_audit_creation_method SHELXL-97
_cell_angle_alpha 90.00
_cell_angle_beta 90.00
_cell_angle_gamma 90.00
_cell_formula_units_Z 4
_cell_length_a 18.88(10)
_cell_length_b 22.13(12)
_cell_length_c 11.15(6)
_cell_measurement_reflns_used 217
_cell_measurement_temperature 211(2)
_cell_measurement_theta_max 23.25
_cell_measurement_theta_min 1.84
_cell_volume 4659(4)
_computing_cell_refinement 'SMART, Bruker (2000)'
_computing_data_collection 'SMART, Bruker (2000)'
_computing_data_reduction 'XPREP, Bruker (2000)'
_computing_molecular_graphics 'SHELXTL, Bruker (2000)'
_computing_publication_material 'SHELXTL, Bruker (2000)'
_computing_structure_refinement 'SHELXL-97 (Sheldrick, 1997)'
_computing_structure_solution 'SHELXS-97 (Sheldrick, 1990)'
_diffrn_ambient_temperature 211(2)
_diffrn_measured_fraction_theta_full 0.992
_diffrn_measured_fraction_theta_max 0.992
_diffrn_measurement_device_type 'CCD area detector'
_diffrn_measurement_method 'phi and omega scans'
_diffrn_radiation_monochromator graphite
_diffrn_radiation_source 'fine-focus sealed tube'
_diffrn_radiation_type MoK\a
_diffrn_radiation_wavelength 0.71073
_diffrn_reflns_av_R_equivalents 0.0946
_diffrn_reflns_av_sigmaI/netI 0.0788
_diffrn_reflns_limit_h_max 20
_diffrn_reflns_limit_h_min -14
_diffrn_reflns_limit_k_max 19
_diffrn_reflns_limit_k_min -24
_diffrn_reflns_limit_l_max 12
_diffrn_reflns_limit_l_min -12
_diffrn_reflns_number 16401
_diffrn_reflns_theta_full 23.25
_diffrn_reflns_theta_max 23.25
_diffrn_reflns_theta_min 1.84
_diffrn_standards_decay_% <1
_exptl_absorpt_coefficient_mu 0.347
_exptl_absorpt_correction_T_max 0.9662
_exptl_absorpt_correction_T_min 0.8883
_exptl_absorpt_correction_type multi-scan
_exptl_absorpt_process_details 'SADABS, Bruker (2000)'
_exptl_crystal_colour blue
_exptl_crystal_density_diffrn 1.215
_exptl_crystal_density_method 'not measured'
_exptl_crystal_description block
_exptl_crystal_F_000 1800
_exptl_crystal_size_max 0.35
_exptl_crystal_size_mid 0.10
_exptl_crystal_size_min 0.10
_refine_diff_density_max 0.286
_refine_diff_density_min -0.367
_refine_diff_density_rms 0.050
_refine_ls_extinction_method none
_refine_ls_goodness_of_fit_ref 1.039
_refine_ls_hydrogen_treatment constr
_refine_ls_matrix_type full
_refine_ls_number_parameters 347
_refine_ls_number_reflns 3428
_refine_ls_number_restraints 123
_refine_ls_restrained_S_all 1.026
_refine_ls_R_factor_all 0.1026
_refine_ls_R_factor_gt 0.0633
_refine_ls_shift/su_max 0.003
_refine_ls_shift/su_mean 0.001
_refine_ls_structure_factor_coef Fsqd
_refine_ls_weighting_details 'calc w=1/[\s^2^(Fo^2^)+(0.0636P)^2^+2.1114P] where P=(Fo^2^+2Fc^2^)/3'
_refine_ls_weighting_scheme calc
_refine_ls_wR_factor_gt 0.1279
_refine_ls_wR_factor_ref 0.1428
_reflns_number_gt 2442
_reflns_number_total 3428
_reflns_threshold_expression >2sigma(I)
_cod_data_source_file om050699nsi20050812_113600.cif
_cod_data_source_block sg2352a
_cod_depositor_comments
;
The following automatic conversions were performed:

'_symmetry_cell_setting' value 'Orthorhombic' changed to
'orthorhombic' according to
/home/saulius/struct/CIF-dictionaries/cif_core.dic dictionary named
'cif_core.dic' version 2.4.1 from 2010-06-29.

Automatic conversion script
Id: cif_fix_values 1715 2011-07-08 13:25:40Z adriana 
;
_cod_original_cell_volume 4658(44)
_cod_original_sg_symbol_H-M Pnma
_cod_database_code 4076171

loop_
_symmetry_equiv_pos_as_xyz
'x, y, z'
'-x+1/2, -y, z+1/2'
'-x, y+1/2, -z'
'x+1/2, -y+1/2, -z+1/2'
'-x, -y, -z'
'x-1/2, y, -z-1/2'
'x, -y-1/2, z'
'-x-1/2, y-1/2, z-1/2'

loop_
_atom_site_label
_atom_site_type_symbol
_atom_site_fract_x
_atom_site_fract_y
_atom_site_fract_z
_atom_site_U_iso_or_equiv
_atom_site_adp_type
_atom_site_occupancy
_atom_site_symmetry_multiplicity
_atom_site_calc_flag
_atom_site_refinement_flags
_atom_site_disorder_assembly
_atom_site_disorder_group
Cr1 Cr 0.36474(5) 0.2500 0.10582(7) 0.0310(3) Uani 1 2 d S . .
Cl1 Cl 0.32813(8) 0.2500 0.30809(12) 0.0427(4) Uani 1 2 d S A .
N1 N 0.3652(2) 0.2500 -0.0950(3) 0.0259(10) Uani 1 2 d S . .
N2 N 0.38971(16) 0.34018(13) 0.0984(2) 0.0328(8) Uani 1 1 d . . .
C1 C 0.4417(3) 0.2500 -0.1274(5) 0.0348(14) Uani 1 2 d S . .
H1A H 0.4619 0.2894 -0.1102 0.052 Uiso 0.50 1 calc PR . .
H1B H 0.4468 0.2412 -0.2122 0.052 Uiso 0.50 1 calc PR . .
H1C H 0.4662 0.2194 -0.0809 0.052 Uiso 0.50 1 calc PR . .
C2 C 0.25332(19) 0.28240(16) -0.1244(3) 0.0297(9) Uani 1 1 d . . .
H2 H 0.2131 0.3070 -0.1327 0.036 Uiso 1 1 calc R . .
C3 C 0.32064(18) 0.30238(15) -0.1105(3) 0.0249(9) Uani 1 1 d . . .
C4 C 0.35032(19) 0.36708(16) -0.1131(3) 0.0284(9) Uani 1 1 d . . .
C5 C 0.4536(2) 0.4101(2) -0.2407(4) 0.0531(13) Uani 1 1 d . . .
H5A H 0.4711 0.4298 -0.1721 0.064 Uiso 1 1 calc R . .
C6 C 0.4890(3) 0.4172(2) -0.3497(4) 0.0728(16) Uani 1 1 d . . .
H6A H 0.5296 0.4417 -0.3531 0.087 Uiso 1 1 calc R . .
C7 C 0.4654(3) 0.3891(2) -0.4527(4) 0.0609(14) Uani 1 1 d . . .
H7A H 0.4892 0.3943 -0.5260 0.073 Uiso 1 1 calc R . .
C8 C 0.4060(3) 0.3531(2) -0.4451(4) 0.0552(13) Uani 1 1 d . . .
H8A H 0.3895 0.3330 -0.5139 0.066 Uiso 1 1 calc R . .
C9 C 0.3705(2) 0.34630(18) -0.3375(3) 0.0431(11) Uani 1 1 d . . .
H9A H 0.3297 0.3219 -0.3353 0.052 Uiso 1 1 calc R . .
C10 C 0.3931(2) 0.37447(16) -0.2312(3) 0.0302(9) Uani 1 1 d . . .
C11 C 0.2648(2) 0.44579(18) -0.2117(4) 0.0429(11) Uani 1 1 d . . .
H11A H 0.2899 0.4421 -0.2841 0.052 Uiso 1 1 calc R . .
C12 C 0.2073(2) 0.4859(2) -0.2050(5) 0.0541(13) Uani 1 1 d . . .
H12A H 0.1951 0.5095 -0.2719 0.065 Uiso 1 1 calc R . .
C13 C 0.1690(2) 0.49053(19) -0.1013(5) 0.0541(13) Uani 1 1 d . . .
H13A H 0.1300 0.5169 -0.0974 0.065 Uiso 1 1 calc R . .
C14 C 0.1876(2) 0.4563(2) -0.0017(4) 0.0506(12) Uani 1 1 d . . .
H14A H 0.1613 0.4596 0.0695 0.061 Uiso 1 1 calc R . .
C15 C 0.2453(2) 0.41723(18) -0.0075(4) 0.0423(11) Uani 1 1 d . . .
H15A H 0.2576 0.3943 0.0603 0.051 Uiso 1 1 calc R . .
C16 C 0.28522(19) 0.41138(17) -0.1127(3) 0.0310(9) Uani 1 1 d . . .
C17 C 0.39208(19) 0.38072(17) 0.0029(3) 0.0304(9) Uani 1 1 d . . .
C18 C 0.4249(2) 0.43364(17) 0.0385(3) 0.0356(10) Uani 1 1 d . . .
H18A H 0.4326 0.4680 -0.0093 0.043 Uiso 1 1 calc R . .
C19 C 0.4448(2) 0.42645(18) 0.1603(4) 0.0403(11) Uani 1 1 d . . .
H19A H 0.4683 0.4549 0.2088 0.048 Uiso 1 1 calc R . .
C20 C 0.4232(2) 0.37011(19) 0.1927(3) 0.0394(11) Uani 1 1 d . . .
H20A H 0.4300 0.3534 0.2694 0.047 Uiso 1 1 calc R . .
Li1 Li 0.2121(6) 0.2500 0.3878(10) 0.056(3) Uani 1 2 d S . .
O1 O 0.1448(3) 0.252(2) 0.2588(6) 0.095(3) Uani 1 2 d S A -1
C21 C 0.1592(6) 0.2732(10) 0.1432(10) 0.154(12) Uani 0.50 1 d PU A -1
H21A H 0.1970 0.2490 0.1069 0.185 Uiso 1 2 calc SR A -1
H21B H 0.1749 0.3153 0.1468 0.185 Uiso 0.50 1 calc PR A -1
C22 C 0.0958(6) 0.2687(12) 0.0718(11) 0.144(10) Uani 0.50 1 d PU A -1
H22A H 0.0813 0.3088 0.0438 0.173 Uiso 0.50 1 calc PR A -1
H22B H 0.1042 0.2430 0.0017 0.173 Uiso 0.50 1 calc PR A -1
C23 C 0.0424(5) 0.243(3) 0.1458(9) 0.105(8) Uani 0.50 1 d PU A -1
H23A H 0.0388 0.1994 0.1352 0.126 Uiso 0.50 1 calc PR A -1
H23B H -0.0040 0.2618 0.1314 0.126 Uiso 0.50 1 calc PR A -1
C24 C 0.0712(5) 0.2594(12) 0.2662(10) 0.125(7) Uani 0.50 1 d PU A -1
H24A H 0.0593 0.3013 0.2863 0.150 Uiso 0.50 1 calc PR A -1
H24B H 0.0514 0.2328 0.3280 0.150 Uiso 0.50 1 calc PR A -1
O2 O 0.2006(12) 0.3215(14) 0.488(2) 0.061(5) Uani 0.69 1 d P A 2
C25 C 0.2226(5) 0.3788(5) 0.4362(9) 0.058(3) Uani 0.69 1 d PU A 2
H25A H 0.2462 0.3723 0.3590 0.070 Uiso 0.69 1 calc PR A 2
H25B H 0.2554 0.3999 0.4900 0.070 Uiso 0.69 1 calc PR A 2
C26 C 0.1549(9) 0.4158(7) 0.4192(11) 0.076(4) Uani 0.69 1 d PU A 2
H26A H 0.1641 0.4594 0.4234 0.092 Uiso 0.69 1 calc PR A 2
H26B H 0.1311 0.4062 0.3435 0.092 Uiso 0.69 1 calc PR A 2
C27 C 0.1139(13) 0.3938(12) 0.5255(17) 0.077(4) Uani 0.69 1 d PU A 2
H27A H 0.0658 0.3825 0.5013 0.092 Uiso 0.69 1 calc PR A 2
H27B H 0.1107 0.4256 0.5863 0.092 Uiso 0.69 1 calc PR A 2
C28 C 0.1520(8) 0.3397(7) 0.5757(11) 0.064(3) Uani 0.69 1 d PU A 2
H28A H 0.1766 0.3505 0.6501 0.077 Uiso 0.69 1 calc PR A 2
H28B H 0.1184 0.3071 0.5929 0.077 Uiso 0.69 1 calc PR A 2
O2' O 0.186(3) 0.322(3) 0.457(5) 0.088(16) Uani 0.31 1 d P A 3
C25' C 0.1972(15) 0.3741(13) 0.381(2) 0.078(7) Uani 0.31 1 d PU A 3
H25C H 0.1704 0.3716 0.3061 0.094 Uiso 0.31 1 calc PR A 3
H25D H 0.2475 0.3811 0.3638 0.094 Uiso 0.31 1 calc PR A 3
C26' C 0.166(2) 0.4229(18) 0.470(3) 0.082(7) Uani 0.31 1 d PU A 3
H26C H 0.1432 0.4550 0.4232 0.099 Uiso 0.31 1 calc PR A 3
H26D H 0.2047 0.4411 0.5156 0.099 Uiso 0.31 1 calc PR A 3
C27' C 0.112(3) 0.398(2) 0.557(4) 0.078(7) Uani 0.31 1 d PU A 3
H27C H 0.0635 0.4073 0.5340 0.093 Uiso 0.31 1 calc PR A 3
H27D H 0.1209 0.4112 0.6397 0.093 Uiso 0.31 1 calc PR A 3
C28' C 0.1296(19) 0.3290(17) 0.540(3) 0.084(8) Uani 0.31 1 d PU A 3
H28C H 0.1430 0.3111 0.6174 0.101 Uiso 0.31 1 calc PR A 3
H28D H 0.0876 0.3077 0.5104 0.101 Uiso 0.31 1 calc PR A 3

loop_
_atom_site_aniso_label
_atom_site_aniso_U_11
_atom_site_aniso_U_22
_atom_site_aniso_U_33
_atom_site_aniso_U_23
_atom_site_aniso_U_13
_atom_site_aniso_U_12
Cr1 0.0377(6) 0.0307(5) 0.0246(5) 0.000 -0.0012(4) 0.000
Cl1 0.0464(9) 0.0513(10) 0.0306(8) 0.000 0.0064(7) 0.000
N1 0.028(2) 0.026(2) 0.024(2) 0.000 0.000(2) 0.000
N2 0.042(2) 0.0304(19) 0.0258(16) -0.0041(15) -0.0014(15) -0.0005(16)
C1 0.029(3) 0.037(4) 0.038(3) 0.000 -0.002(3) 0.000
C2 0.024(2) 0.029(2) 0.036(2) 0.0004(17) -0.0045(18) 0.0046(17)
C3 0.030(2) 0.024(2) 0.0208(18) -0.0020(16) -0.0066(17) 0.0015(18)
C4 0.031(2) 0.021(2) 0.033(2) -0.0016(17) -0.0024(18) -0.0016(17)
C5 0.054(3) 0.063(3) 0.043(3) -0.007(2) 0.008(2) -0.026(3)
C6 0.069(4) 0.090(4) 0.060(3) -0.006(3) 0.015(3) -0.043(3)
C7 0.068(4) 0.073(4) 0.042(3) -0.005(3) 0.020(3) -0.015(3)
C8 0.077(4) 0.055(3) 0.033(2) -0.009(2) 0.005(2) -0.013(3)
C9 0.049(3) 0.040(3) 0.040(2) -0.001(2) 0.005(2) -0.011(2)
C10 0.039(2) 0.026(2) 0.026(2) 0.0007(17) -0.0023(18) 0.003(2)
C11 0.049(3) 0.037(3) 0.043(3) 0.004(2) -0.010(2) 0.001(2)
C12 0.050(3) 0.040(3) 0.072(3) 0.001(2) -0.021(3) 0.010(3)
C13 0.041(3) 0.032(3) 0.089(4) -0.007(3) -0.016(3) 0.008(2)
C14 0.041(3) 0.045(3) 0.066(3) -0.017(2) 0.006(2) -0.001(2)
C15 0.047(3) 0.030(2) 0.050(3) -0.003(2) -0.004(2) 0.006(2)
C16 0.033(2) 0.024(2) 0.037(2) -0.0054(19) -0.001(2) 0.0001(18)
C17 0.030(2) 0.029(2) 0.031(2) -0.0006(18) -0.0010(18) -0.0019(18)
C18 0.039(2) 0.025(2) 0.043(2) -0.0013(18) 0.0007(19) 0.000(2)
C19 0.048(3) 0.032(3) 0.041(2) -0.014(2) -0.004(2) -0.005(2)
C20 0.047(3) 0.044(3) 0.027(2) -0.0019(19) -0.004(2) 0.002(2)
Li1 0.064(7) 0.038(6) 0.066(7) 0.000 0.018(6) 0.000
O1 0.047(3) 0.160(9) 0.079(4) 0.044(17) 0.002(3) -0.01(2)
C21 0.088(7) 0.30(3) 0.077(8) 0.070(13) -0.009(6) -0.080(13)
C22 0.057(6) 0.25(3) 0.126(8) 0.082(13) -0.010(6) -0.004(10)
C23 0.060(6) 0.15(2) 0.100(7) -0.028(15) 0.005(5) -0.018(14)
C24 0.072(7) 0.195(18) 0.109(7) -0.092(12) -0.007(6) 0.062(13)
O2 0.062(4) 0.044(7) 0.078(12) -0.002(7) 0.023(6) 0.007(4)
C25 0.059(6) 0.035(5) 0.082(7) -0.006(5) 0.014(5) -0.003(5)
C26 0.082(7) 0.047(7) 0.101(9) 0.012(7) 0.021(7) 0.012(6)
C27 0.072(6) 0.073(8) 0.086(11) -0.015(7) 0.023(7) 0.028(6)
C28 0.082(9) 0.054(8) 0.056(6) -0.011(5) 0.009(5) -0.009(6)
O2' 0.16(4) 0.026(12) 0.08(3) 0.018(16) 0.07(2) 0.02(2)
C25' 0.084(17) 0.054(13) 0.096(17) 0.007(14) 0.030(12) 0.010(13)
C26' 0.089(14) 0.060(11) 0.098(17) -0.009(12) 0.030(14) -0.002(11)
C27' 0.096(15) 0.059(12) 0.078(16) -0.016(13) 0.027(11) -0.004(11)
C28' 0.090(19) 0.061(11) 0.10(2) -0.033(14) 0.052(15) -0.018(13)

loop_
_atom_type_symbol
_atom_type_description
_atom_type_scat_dispersion_real
_atom_type_scat_dispersion_imag
_atom_type_scat_source
C C 0.0033 0.0016 'International Tables Vol C Tables 4.2.6.8 and 6.1.1.4'
H H 0.0000 0.0000 'International Tables Vol C Tables 4.2.6.8 and 6.1.1.4'
N N 0.0061 0.0033 'International Tables Vol C Tables 4.2.6.8 and 6.1.1.4'
O O 0.0106 0.0060 'International Tables Vol C Tables 4.2.6.8 and 6.1.1.4'
Cl Cl 0.1484 0.1585 'International Tables Vol C Tables 4.2.6.8 and 6.1.1.4'
Li Li -0.0003 0.0001 'International Tables Vol C Tables 4.2.6.8 and 6.1.1.4'
Cr Cr 0.3209 0.6236 'International Tables Vol C Tables 4.2.6.8 and 6.1.1.4'

loop_
_geom_angle_atom_site_label_1
_geom_angle_atom_site_label_2
_geom_angle_atom_site_label_3
_geom_angle
_geom_angle_site_symmetry_1
_geom_angle_site_symmetry_3
N2 Cr1 N2 153.0(3) . 7_565
N2 Cr1 N1 87.64(9) . .
N2 Cr1 N1 87.64(9) 7_565 .
N2 Cr1 Cl1 96.07(9) . .
N2 Cr1 Cl1 96.07(9) 7_565 .
N1 Cr1 Cl1 163.19(17) . .
Cr1 Cl1 Li1 129.1(3) . .
C3 N1 C3 106.9(6) . 7_565
C3 N1 C1 122.4(3) . .
C3 N1 C1 122.4(3) 7_565 .
C3 N1 Cr1 96.8(2) . .
C3 N1 Cr1 96.8(2) 7_565 .
C1 N1 Cr1 104.3(3) . .
C17 N2 C20 104.8(5) . .
C17 N2 Cr1 131.6(3) . .
C20 N2 Cr1 122.4(3) . .
C3 C2 C2 109.1(2) . 7_565
C2 C3 N1 107.4(5) . .
C2 C3 C4 130.1(3) . .
N1 C3 C4 122.6(5) . .
C3 C4 C17 110.6(3) . .
C3 C4 C10 107.7(3) . .
C17 C4 C10 115.1(5) . .
C3 C4 C16 107.2(5) . .
C17 C4 C16 105.9(4) . .
C10 C4 C16 110.1(3) . .
C6 C5 C10 121.6(4) . .
C7 C6 C5 121.2(5) . .
C8 C7 C6 118.3(5) . .
C7 C8 C9 120.7(4) . .
C8 C9 C10 122.4(5) . .
C5 C10 C9 115.8(4) . .
C5 C10 C4 123.5(4) . .
C9 C10 C4 120.6(5) . .
C16 C11 C12 121.1(4) . .
C13 C12 C11 120.1(5) . .
C12 C13 C14 120.0(5) . .
C13 C14 C15 120.0(5) . .
C14 C15 C16 121.2(4) . .
C15 C16 C11 117.6(5) . .
C15 C16 C4 118.8(4) . .
C11 C16 C4 123.6(4) . .
C18 C17 N2 109.9(4) . .
C18 C17 C4 129.4(3) . .
N2 C17 C4 119.8(4) . .
C17 C18 C19 107.4(4) . .
C20 C19 C18 106.1(4) . .
C19 C20 N2 111.8(4) . .
O2' Li1 O2' 121(4) . 7_565
O2' Li1 O1 97(2) . .
O2' Li1 O1 99.1(19) 7_565 .
O2' Li1 O2 13(2) . .
O2' Li1 O2 115.7(13) 7_565 .
O1 Li1 O2 109.7(15) . .
O2' Li1 O2 115.7(13) . 7_565
O2' Li1 O2 13(2) 7_565 7_565
O1 Li1 O2 112.1(14) . 7_565
O2 Li1 O2 108.4(18) . 7_565
O2' Li1 Cl1 113.8(19) . .
O2' Li1 Cl1 113.8(19) 7_565 .
O1 Li1 Cl1 109.4(6) . .
O2 Li1 Cl1 108.6(9) . .
O2 Li1 Cl1 108.6(9) 7_565 .
O2' Li1 C25' 28(2) . .
O2' Li1 C25' 148(2) 7_565 .
O1 Li1 C25' 83.6(15) . .
O2 Li1 C25' 36.6(10) . .
O2 Li1 C25' 144.1(11) 7_565 .
Cl1 Li1 C25' 94.8(6) . .
O2' Li1 C25' 148(2) . 7_565
O2' Li1 C25' 28(2) 7_565 7_565
O1 Li1 C25' 86.3(15) . 7_565
O2 Li1 C25' 144.1(11) . 7_565
O2 Li1 C25' 36.6(10) 7_565 7_565
Cl1 Li1 C25' 94.8(6) . 7_565
C25' Li1 C25' 167.9(13) . 7_565
C24 O1 C21 102.0(13) . .
C24 O1 Li1 127.9(9) . .
C21 O1 Li1 124.8(11) . .
O1 C21 C22 109.1(11) . .
C23 C22 C21 107.1(12) . .
C22 C23 C24 100(2) . .
O1 C24 C23 106.3(11) . .
C28 O2 C25 102(2) . .
C28 O2 Li1 135.1(19) . .
C25 O2 Li1 116.5(18) . .
O2 C25 C26 106.2(14) . .
C27 C26 C25 99.1(13) . .
C26 C27 C28 107.8(14) . .
O2 C28 C27 106.6(15) . .
C28' O2' C25' 114(5) . .
C28' O2' Li1 124(4) . .
C25' O2' Li1 114(4) . .
O2' C25' C26' 97(3) . .
O2' C25' Li1 38(3) . .
C26' C25' Li1 134(2) . .
C25' C26' C27' 114(3) . .
C26' C27' C28' 98(3) . .
O2' C28' C27' 110(4) . .

loop_
_geom_bond_atom_site_label_1
_geom_bond_atom_site_label_2
_geom_bond_distance
_geom_bond_site_symmetry_2
Cr1 N2 2.053(11) .
Cr1 N2 2.053(11) 7_565
Cr1 N1 2.239(13) .
Cr1 Cl1 2.359(12) .
Cl1 Li1 2.363(15) .
N1 C3 1.443(7) .
N1 C3 1.443(7) 7_565
N1 C1 1.488(10) .
N2 C17 1.393(7) .
N2 C20 1.394(7) .
C2 C3 1.354(8) .
C2 C2 1.434(10) 7_565
C3 C4 1.538(9) .
C4 C17 1.545(8) .
C4 C10 1.553(8) .
C4 C16 1.572(8) .
C5 C6 1.396(8) .
C5 C10 1.392(8) .
C6 C7 1.380(8) .
C7 C8 1.376(8) .
C8 C9 1.383(8) .
C9 C10 1.406(8) .
C11 C16 1.396(7) .
C11 C12 1.403(8) .
C12 C13 1.367(8) .
C13 C14 1.388(8) .
C14 C15 1.392(8) .
C15 C16 1.400(8) .
C17 C18 1.383(7) .
C18 C19 1.418(9) .
C19 C20 1.361(8) .
Li1 O2' 1.84(7) .
Li1 O2' 1.84(7) 7_565
Li1 O1 1.920(15) .
Li1 O2 1.95(3) .
Li1 O2 1.95(3) 7_565
Li1 C25' 2.76(3) .
Li1 C25' 2.76(3) 7_565
O1 C24 1.402(14) .
O1 C21 1.396(19) .
C21 C22 1.440(15) .
C22 C23 1.42(3) .
C23 C24 1.492(19) .
O2 C28 1.40(3) .
O2 C25 1.46(3) .
C25 C26 1.53(2) .
C26 C27 1.50(2) .
C27 C28 1.50(3) .
O2' C28' 1.42(7) .
O2' C25' 1.44(7) .
C25' C26' 1.58(5) .
C26' C27' 1.51(5) .
C27' C28' 1.57(7) .

loop_
_geom_torsion_atom_site_label_1
_geom_torsion_atom_site_label_2
_geom_torsion_atom_site_label_3
_geom_torsion_atom_site_label_4
_geom_torsion
_geom_torsion_site_symmetry_1
_geom_torsion_site_symmetry_4
N2 Cr1 Cl1 Li1 102.06(12) . .
N2 Cr1 Cl1 Li1 -102.06(12) 7_565 .
N1 Cr1 Cl1 Li1 0.0 . .
N2 Cr1 N1 C3 -49.3(4) . .
N2 Cr1 N1 C3 157.3(2) 7_565 .
Cl1 Cr1 N1 C3 54.0(3) . .
N2 Cr1 N1 C3 -157.3(2) . 7_565
N2 Cr1 N1 C3 49.3(4) 7_565 7_565
Cl1 Cr1 N1 C3 -54.0(3) . 7_565
N2 Cr1 N1 C1 76.73(13) . .
N2 Cr1 N1 C1 -76.73(13) 7_565 .
Cl1 Cr1 N1 C1 180.0 . .
N2 Cr1 N2 C17 89.3(5) 7_565 .
N1 Cr1 N2 C17 9.2(3) . .
Cl1 Cr1 N2 C17 -154.4(4) . .
N2 Cr1 N2 C20 -76.5(5) 7_565 .
N1 Cr1 N2 C20 -156.6(3) . .
Cl1 Cr1 N2 C20 39.8(4) . .
C2 C2 C3 N1 -2.9(3) 7_565 .
C2 C2 C3 C4 175.3(3) 7_565 .
C3 N1 C3 C2 4.6(5) 7_565 .
C1 N1 C3 C2 153.7(4) . .
Cr1 N1 C3 C2 -94.6(3) . .
C3 N1 C3 C4 -173.7(2) 7_565 .
C1 N1 C3 C4 -24.6(5) . .
Cr1 N1 C3 C4 87.0(3) . .
C2 C3 C4 C17 125.1(4) . .
N1 C3 C4 C17 -56.9(4) . .
C2 C3 C4 C10 -108.4(5) . .
N1 C3 C4 C10 69.6(5) . .
C2 C3 C4 C16 10.0(5) . .
N1 C3 C4 C16 -172.0(3) . .
C10 C5 C6 C7 -0.1(8) . .
C5 C6 C7 C8 -0.5(8) . .
C6 C7 C8 C9 1.1(7) . .
C7 C8 C9 C10 -1.0(7) . .
C6 C5 C10 C9 0.2(6) . .
C6 C5 C10 C4 -177.6(4) . .
C8 C9 C10 C5 0.3(6) . .
C8 C9 C10 C4 178.2(4) . .
C3 C4 C10 C5 -146.2(4) . .
C17 C4 C10 C5 -22.4(5) . .
C16 C4 C10 C5 97.2(6) . .
C3 C4 C10 C9 36.1(4) . .
C17 C4 C10 C9 159.9(3) . .
C16 C4 C10 C9 -80.5(6) . .
C16 C11 C12 C13 -1.8(6) . .
C11 C12 C13 C14 1.1(7) . .
C12 C13 C14 C15 -0.1(7) . .
C13 C14 C15 C16 -0.2(6) . .
C14 C15 C16 C11 -0.6(6) . .
C14 C15 C16 C4 179.2(4) . .
C12 C11 C16 C15 1.6(6) . .
C12 C11 C16 C4 -178.2(4) . .
C3 C4 C16 C15 71.3(4) . .
C17 C4 C16 C15 -46.9(5) . .
C10 C4 C16 C15 -171.8(3) . .
C3 C4 C16 C11 -108.9(4) . .
C17 C4 C16 C11 132.9(5) . .
C10 C4 C16 C11 7.9(5) . .
C20 N2 C17 C18 -0.8(4) . .
Cr1 N2 C17 C18 -168.5(3) . .
C20 N2 C17 C4 -171.1(3) . .
Cr1 N2 C17 C4 21.2(5) . .
C3 C4 C17 C18 -177.5(4) . .
C10 C4 C17 C18 60.2(5) . .
C16 C4 C17 C18 -61.6(6) . .
C3 C4 C17 N2 -9.3(5) . .
C10 C4 C17 N2 -131.6(3) . .
C16 C4 C17 N2 106.6(5) . .
N2 C17 C18 C19 0.7(4) . .
C4 C17 C18 C19 169.8(4) . .
C17 C18 C19 C20 -0.2(4) . .
C18 C19 C20 N2 -0.3(5) . .
C17 N2 C20 C19 0.7(4) . .
Cr1 N2 C20 C19 169.8(3) . .
Cr1 Cl1 Li1 O2' -108.4(19) . .
Cr1 Cl1 Li1 O2' 108.4(19) . 7_565
Cr1 Cl1 Li1 O1 -1.4(15) . .
Cr1 Cl1 Li1 O2 -121.2(9) . .
Cr1 Cl1 Li1 O2 121.2(9) . 7_565
Cr1 Cl1 Li1 C25' -86.4(6) . .
Cr1 Cl1 Li1 C25' 86.4(6) . 7_565
O2' Li1 O1 C24 -54(4) . .
O2' Li1 O1 C24 69(4) 7_565 .
O2 Li1 O1 C24 -53(4) . .
O2 Li1 O1 C24 67(4) 7_565 .
Cl1 Li1 O1 C24 -172(3) . .
C25' Li1 O1 C24 -79(4) . .
C25' Li1 O1 C24 94(4) 7_565 .
O2' Li1 O1 C21 96(4) . .
O2' Li1 O1 C21 -142(4) 7_565 .
O2 Li1 O1 C21 96(3) . .
O2 Li1 O1 C21 -143(3) 7_565 .
Cl1 Li1 O1 C21 -23(4) . .
C25' Li1 O1 C21 70(3) . .
C25' Li1 O1 C21 -116(3) 7_565 .
C24 O1 C21 C22 -23(3) . .
Li1 O1 C21 C22 -179(3) . .
O1 C21 C22 C23 -1(4) . .
C21 C22 C23 C24 23(4) . .
C21 O1 C24 C23 38(4) . .
Li1 O1 C24 C23 -167(4) . .
C22 C23 C24 O1 -39(4) . .
O2' Li1 O2 C28 80(12) . .
O2' Li1 O2 C28 -35(2) 7_565 .
O1 Li1 O2 C28 76(2) . .
O2 Li1 O2 C28 -46(3) 7_565 .
Cl1 Li1 O2 C28 -164(2) . .
C25' Li1 O2 C28 123(3) . .
C25' Li1 O2 C28 -36(3) 7_565 .
O2' Li1 O2 C25 -67(12) . .
O2' Li1 O2 C25 178(3) 7_565 .
O1 Li1 O2 C25 -70.5(17) . .
O2 Li1 O2 C25 166.9(7) 7_565 .
Cl1 Li1 O2 C25 49.1(15) . .
C25' Li1 O2 C25 -23.3(13) . .
C25' Li1 O2 C25 177.2(14) 7_565 .
C28 O2 C25 C26 -43.9(17) . .
Li1 O2 C25 C26 112.7(14) . .
O2 C25 C26 C27 33.4(18) . .
C25 C26 C27 C28 -11.6(18) . .
C25 O2 C28 C27 35.1(19) . .
Li1 O2 C28 C27 -115(2) . .
C26 C27 C28 O2 -14(2) . .
O2' Li1 O2' C28' -20(6) 7_565 .
O1 Li1 O2' C28' 85(4) . .
O2 Li1 O2' C28' -92(14) . .
O2 Li1 O2' C28' -34(4) 7_565 .
Cl1 Li1 O2' C28' -161(3) . .
C25' Li1 O2' C28' 148(6) . .
C25' Li1 O2' C28' -9(6) 7_565 .
O2' Li1 O2' C25' -167.8(15) 7_565 .
O1 Li1 O2' C25' -63(3) . .
O2 Li1 O2' C25' 121(14) . .
O2 Li1 O2' C25' 178(3) 7_565 .
Cl1 Li1 O2' C25' 52(4) . .
C25' Li1 O2' C25' -157(3) 7_565 .
C28' O2' C25' C26' 27(4) . .
Li1 O2' C25' C26' 177(3) . .
C28' O2' C25' Li1 -151(6) . .
O2' Li1 C25' O2' 20(3) 7_565 .
O1 Li1 C25' O2' 117(4) . .
O2 Li1 C25' O2' -19(4) . .
O2 Li1 C25' O2' -2(5) 7_565 .
Cl1 Li1 C25' O2' -134(3) . .
C25' Li1 C25' O2' 83(6) 7_565 .
O2' Li1 C25' C26' -4(4) . .
O2' Li1 C25' C26' 16(5) 7_565 .
O1 Li1 C25' C26' 113(3) . .
O2 Li1 C25' C26' -23(3) . .
O2 Li1 C25' C26' -6(4) 7_565 .
Cl1 Li1 C25' C26' -138(3) . .
C25' Li1 C25' C26' 79(6) 7_565 .
O2' C25' C26' C27' -26(5) . .
Li1 C25' C26' C27' -24(5) . .
C25' C26' C27' C28' 15(5) . .
C25' O2' C28' C27' -20(5) . .
Li1 O2' C28' C27' -167(4) . .
C26' C27' C28' O2' 1(5) . .
